data_2235489
loop_
_publ_author_name
'Mokthar, Khalisah Asilah'
'Shamsuddin, Mustaffa'
'Rosli, Mohd Mustaqim'
'Fun, Hoong-Kun'

_publ_section_title
;
 Bromido({2-[2-(diphenylphosphanyl)benzylidene]hydrazin-1-ylidene}(4-methoxyanilino)methanethiolato)palladium(II)
 acetone monosolvate
;
_journal_coeditor_code HB6867
_journal_issue 7
_journal_name_full 'Acta Crystallographica Section E'
_journal_page_first m991
_journal_page_last m992
_journal_paper_doi 10.1107/S1600536812028760
_journal_volume 68
_journal_year 2012
_chemical_formula_iupac '[Pd Br (C27 H23 N3 O P S)], C3 H6 O'
_chemical_formula_moiety 'C27 H23 Br N3 O P Pd S, C3 H6 O'
_chemical_formula_sum 'C30 H29 Br N3 O2 P Pd S'
_chemical_formula_weight 712.90
_chemical_name_systematic
;
Bromido({2-[2-(diphenylphosphanyl)benzylidene]hydrazin-1-ylidene}(4-
methoxyanilino)methanethiolato)palladium(II) acetone monosolvate
;
_space_group_IT_number 14
_symmetry_cell_setting monoclinic
_symmetry_space_group_name_Hall '-P 2ybc'
_symmetry_space_group_name_H-M 'P 1 21/c 1'
_atom_sites_solution_hydrogens geom
_atom_sites_solution_primary direct
_atom_sites_solution_secondary difmap
_audit_creation_method SHELXL-97
_cell_angle_alpha 90.00
_cell_angle_beta 104.0920(10)
_cell_angle_gamma 90.00
_cell_formula_units_Z 4
_cell_length_a 9.75940(10)
_cell_length_b 13.7946(2)
_cell_length_c 21.8681(3)
_cell_measurement_reflns_used 9855
_cell_measurement_temperature 100.0(10)
_cell_measurement_theta_max 32.69
_cell_measurement_theta_min 2.61
_cell_volume 2855.44(7)
_computing_cell_refinement 'SAINT (Bruker, 2009)'
_computing_data_collection 'APEX2 (Bruker, 2009)'
_computing_data_reduction 'SAINT (Bruker, 2009)'
_computing_molecular_graphics 'SHELXTL (Sheldrick, 2008)'
_computing_publication_material 'SHELXTL (Sheldrick, 2008) and PLATON (Spek, 2009)'
_computing_structure_refinement 'SHELXTL (Sheldrick, 2008)'
_computing_structure_solution 'SHELXTL (Sheldrick, 2008)'
_diffrn_ambient_temperature 100.0(10)
_diffrn_measured_fraction_theta_full 0.989
_diffrn_measured_fraction_theta_max 0.989
_diffrn_measurement_device_type 'Bruker SMART APEXII CCD'
_diffrn_measurement_method '\f and \w scans'
_diffrn_radiation_monochromator graphite
_diffrn_radiation_source 'fine-focus sealed tube'
_diffrn_radiation_type MoK\a
_diffrn_radiation_wavelength 0.71073
_diffrn_reflns_av_R_equivalents 0.0199
_diffrn_reflns_av_sigmaI/netI 0.0246
_diffrn_reflns_limit_h_max 13
_diffrn_reflns_limit_h_min -14
_diffrn_reflns_limit_k_max 20
_diffrn_reflns_limit_k_min -20
_diffrn_reflns_limit_l_max 31
_diffrn_reflns_limit_l_min -33
_diffrn_reflns_number 39886
_diffrn_reflns_theta_full 32.74
_diffrn_reflns_theta_max 32.74
_diffrn_reflns_theta_min 1.92
_diffrn_standards_number 0
_exptl_absorpt_coefficient_mu 2.212
_exptl_absorpt_correction_T_max 0.5814
_exptl_absorpt_correction_T_min 0.5193
_exptl_absorpt_correction_type multi-scan
_exptl_absorpt_process_details '(<i>SADABS</i>; Bruker, 2009)'
_exptl_crystal_colour orange
_exptl_crystal_density_diffrn 1.658
_exptl_crystal_density_method 'not measured'
_exptl_crystal_description block
_exptl_crystal_F_000 1432
_exptl_crystal_size_max 0.34
_exptl_crystal_size_mid 0.29
_exptl_crystal_size_min 0.28
_refine_diff_density_max 0.567
_refine_diff_density_min -0.508
_refine_ls_extinction_method none
_refine_ls_goodness_of_fit_ref 1.039
_refine_ls_hydrogen_treatment mixed
_refine_ls_matrix_type full
_refine_ls_number_parameters 359
_refine_ls_number_reflns 10415
_refine_ls_number_restraints 0
_refine_ls_restrained_S_all 1.039
_refine_ls_R_factor_all 0.0319
_refine_ls_R_factor_gt 0.0229
_refine_ls_shift/su_max 0.003
_refine_ls_shift/su_mean 0.000
_refine_ls_structure_factor_coef Fsqd
_refine_ls_weighting_details 'calc w=1/[\s^2^(Fo^2^)+(0.0214P)^2^+1.9887P] where P=(Fo^2^+2Fc^2^)/3'
_refine_ls_weighting_scheme calc
_refine_ls_wR_factor_gt 0.0514
_refine_ls_wR_factor_ref 0.0552
_reflns_number_gt 8861
_reflns_number_total 10415
_reflns_threshold_expression I>2\s(I)
_cod_data_source_file hb6867.cif
_cod_data_source_block I
_cod_original_cell_volume 2855.44(6)
_cod_original_sg_symbol_H-M 'P 21/c'
_cod_database_code 2235489
_cod_database_fobs_code 2235489

loop_
_symmetry_equiv_pos_as_xyz
'x, y, z'
'-x, y+1/2, -z+1/2'
'-x, -y, -z'
'x, -y-1/2, z-1/2'

loop_
_atom_site_type_symbol
_atom_site_label
_atom_site_fract_x
_atom_site_fract_y
_atom_site_fract_z
_atom_site_U_iso_or_equiv
_atom_site_adp_type
_atom_site_calc_flag
_atom_site_refinement_flags
_atom_site_occupancy
_atom_site_symmetry_multiplicity
Pd Pd1 0.704790(10) 0.779680(8) 0.641136(5) 0.01125(3) Uani d . 1 1
Br Br1 0.488416(14) 0.688667(11) 0.631039(7) 0.01661(3) Uani d . 1 1
S S1 0.60716(4) 0.88536(3) 0.559230(18) 0.01615(7) Uani d . 1 1
P P1 0.80778(4) 0.71221(3) 0.734540(17) 0.01189(6) Uani d . 1 1
O O1 1.14215(11) 1.29985(8) 0.48277(6) 0.0204(2) Uani d . 1 1
N N1 0.88698(12) 0.84952(9) 0.64072(5) 0.0121(2) Uani d . 1 1
N N2 0.88304(12) 0.93600(9) 0.60730(6) 0.0141(2) Uani d . 1 1
N N3 0.74780(13) 1.03604(9) 0.53199(6) 0.0163(2) Uani d . 1 1
C C1 1.01540(14) 0.82094(11) 0.66483(7) 0.0142(3) Uani d . 1 1
H H1A 1.0873 0.8613 0.6562 0.017 Uiso calc R 1 1
C C2 1.06536(14) 0.73545(10) 0.70334(7) 0.0132(2) Uani d . 1 1
C C3 1.20598(14) 0.70940(11) 0.70649(7) 0.0156(3) Uani d . 1 1
H H3A 1.2597 0.7471 0.6844 0.019 Uiso calc R 1 1
C C4 1.26828(15) 0.62984(11) 0.74116(7) 0.0175(3) Uani d . 1 1
H H4A 1.3628 0.6125 0.7417 0.021 Uiso calc R 1 1
C C5 1.19220(15) 0.57571(11) 0.77498(7) 0.0183(3) Uani d . 1 1
H H5A 1.2348 0.5216 0.7991 0.022 Uiso calc R 1 1
C C6 1.05325(15) 0.60090(11) 0.77346(7) 0.0162(3) Uani d . 1 1
H H6A 1.0020 0.5642 0.7972 0.019 Uiso calc R 1 1
C C7 0.98815(14) 0.67937(10) 0.73746(7) 0.0133(2) Uani d . 1 1
C C8 0.73152(14) 0.60811(11) 0.76440(7) 0.0139(2) Uani d . 1 1
C C9 0.71690(15) 0.52162(11) 0.73022(7) 0.0173(3) Uani d . 1 1
H H9A 0.7438 0.5185 0.6913 0.021 Uiso calc R 1 1
C C10 0.66292(16) 0.44031(11) 0.75344(8) 0.0198(3) Uani d . 1 1
H H10A 0.6544 0.3810 0.7307 0.024 Uiso calc R 1 1
C C11 0.62110(16) 0.44505(12) 0.80996(8) 0.0216(3) Uani d . 1 1
H H11A 0.5845 0.3890 0.8257 0.026 Uiso calc R 1 1
C C12 0.63286(16) 0.53128(12) 0.84311(8) 0.0214(3) Uani d . 1 1
H H12A 0.6029 0.5348 0.8813 0.026 Uiso calc R 1 1
C C13 0.68869(15) 0.61310(11) 0.82056(7) 0.0176(3) Uani d . 1 1
H H13A 0.6975 0.6722 0.8435 0.021 Uiso calc R 1 1
C C14 0.81635(14) 0.80673(10) 0.79286(7) 0.0134(2) Uani d . 1 1
C C15 0.69068(15) 0.85482(11) 0.79408(7) 0.0170(3) Uani d . 1 1
H H15A 0.6055 0.8383 0.7644 0.020 Uiso calc R 1 1
C C16 0.69001(16) 0.92636(12) 0.83842(8) 0.0195(3) Uani d . 1 1
H H16A 0.6044 0.9584 0.8394 0.023 Uiso calc R 1 1
C C17 0.81496(17) 0.95120(12) 0.88152(8) 0.0221(3) Uani d . 1 1
H H17A 0.8146 1.0002 0.9120 0.026 Uiso calc R 1 1
C C18 0.94000(17) 0.90461(12) 0.88012(8) 0.0225(3) Uani d . 1 1
H H18A 1.0252 0.9222 0.9095 0.027 Uiso calc R 1 1
C C19 0.94167(15) 0.83214(11) 0.83592(7) 0.0182(3) Uani d . 1 1
H H19A 1.0275 0.8003 0.8351 0.022 Uiso calc R 1 1
C C20 0.76103(14) 0.95539(10) 0.56883(7) 0.0137(2) Uani d . 1 1
C C21 0.85096(15) 1.10329(11) 0.52262(7) 0.0148(3) Uani d . 1 1
C C22 0.80186(15) 1.18361(11) 0.48507(7) 0.0181(3) Uani d . 1 1
H H22A 0.7031 1.1919 0.4687 0.022 Uiso calc R 1 1
C C23 0.89460(16) 1.25220(12) 0.47100(7) 0.0182(3) Uani d . 1 1
H H23A 0.8592 1.3071 0.4459 0.022 Uiso calc R 1 1
C C24 1.03915(15) 1.23961(11) 0.49406(7) 0.0166(3) Uani d . 1 1
C C25 1.08861(15) 1.15945(11) 0.53156(7) 0.0166(3) Uani d . 1 1
H H25A 1.1875 1.1509 0.5472 0.020 Uiso calc R 1 1
C C26 0.99713(15) 1.09190(11) 0.54654(7) 0.0155(3) Uani d . 1 1
H H26A 1.0330 1.0382 0.5728 0.019 Uiso calc R 1 1
C C27 1.09781(17) 1.38688(12) 0.44904(8) 0.0215(3) Uani d . 1 1
H H27A 1.1808 1.4238 0.4449 0.032 Uiso calc R 1 1
H H27B 1.0425 1.4257 0.4719 0.032 Uiso calc R 1 1
H H27C 1.0395 1.3711 0.4070 0.032 Uiso calc R 1 1
O O2 0.28740(16) 0.89352(14) 0.89867(9) 0.0568(5) Uani d . 1 1
C C28 0.5216(2) 0.88159(18) 0.96035(10) 0.0389(5) Uani d . 1 1
H H28A 0.5261 0.9520 0.9552 0.058 Uiso calc R 1 1
H H28B 0.6047 0.8514 0.9506 0.058 Uiso calc R 1 1
H H28C 0.5200 0.8665 1.0040 0.058 Uiso calc R 1 1
C C29 0.39116(18) 0.84330(15) 0.91678(9) 0.0294(4) Uani d . 1 1
C C30 0.3951(3) 0.74038(17) 0.89679(11) 0.0439(5) Uani d . 1 1
H H30A 0.2984 0.7168 0.8804 0.066 Uiso calc R 1 1
H H30B 0.4424 0.7009 0.9330 0.066 Uiso calc R 1 1
H H30C 0.4471 0.7358 0.8638 0.066 Uiso calc R 1 1
H H1N3 0.666(2) 1.0483(14) 0.5108(9) 0.017(5) Uiso d . 1 1

loop_
_atom_site_aniso_label
_atom_site_aniso_U_11
_atom_site_aniso_U_22
_atom_site_aniso_U_33
_atom_site_aniso_U_12
_atom_site_aniso_U_13
_atom_site_aniso_U_23
Pd1 0.01062(4) 0.01195(5) 0.01123(5) 0.00014(3) 0.00274(3) 0.00117(4)
Br1 0.01181(6) 0.01856(7) 0.01935(7) -0.00098(5) 0.00360(5) 0.00368(5)
S1 0.01293(14) 0.01705(17) 0.01712(17) -0.00071(12) 0.00104(12) 0.00493(13)
P1 0.01176(14) 0.01188(16) 0.01216(16) -0.00036(12) 0.00319(12) 0.00106(12)
O1 0.0186(5) 0.0174(5) 0.0254(6) -0.0022(4) 0.0054(4) 0.0058(4)
N1 0.0139(5) 0.0115(5) 0.0110(5) -0.0003(4) 0.0030(4) 0.0009(4)
N2 0.0157(5) 0.0117(5) 0.0148(6) -0.0009(4) 0.0033(4) 0.0027(4)
N3 0.0141(5) 0.0155(6) 0.0180(6) 0.0006(4) 0.0013(4) 0.0060(5)
C1 0.0138(6) 0.0146(7) 0.0147(6) -0.0011(5) 0.0046(5) 0.0007(5)
C2 0.0127(5) 0.0138(7) 0.0131(6) 0.0000(4) 0.0029(5) -0.0006(5)
C3 0.0132(6) 0.0168(7) 0.0170(7) 0.0001(5) 0.0041(5) 0.0005(5)
C4 0.0144(6) 0.0186(7) 0.0197(7) 0.0023(5) 0.0044(5) 0.0011(6)
C5 0.0181(6) 0.0169(7) 0.0201(7) 0.0043(5) 0.0048(5) 0.0036(6)
C6 0.0163(6) 0.0158(7) 0.0168(7) 0.0013(5) 0.0046(5) 0.0031(5)
C7 0.0127(5) 0.0140(6) 0.0132(6) 0.0002(5) 0.0034(5) -0.0007(5)
C8 0.0122(5) 0.0148(6) 0.0137(6) -0.0007(5) 0.0014(5) 0.0037(5)
C9 0.0176(6) 0.0163(7) 0.0174(7) -0.0004(5) 0.0033(5) 0.0015(5)
C10 0.0194(6) 0.0141(7) 0.0242(8) -0.0020(5) 0.0018(6) 0.0013(6)
C11 0.0179(6) 0.0192(7) 0.0264(8) -0.0049(5) 0.0027(6) 0.0076(6)
C12 0.0211(7) 0.0246(8) 0.0190(7) -0.0037(6) 0.0060(6) 0.0050(6)
C13 0.0191(6) 0.0178(7) 0.0161(7) -0.0019(5) 0.0048(5) 0.0010(5)
C14 0.0152(6) 0.0130(6) 0.0124(6) 0.0003(5) 0.0044(5) 0.0008(5)
C15 0.0163(6) 0.0181(7) 0.0165(7) 0.0015(5) 0.0039(5) -0.0002(5)
C16 0.0215(7) 0.0180(7) 0.0204(7) 0.0028(5) 0.0075(6) -0.0020(6)
C17 0.0252(7) 0.0190(8) 0.0218(8) 0.0008(6) 0.0052(6) -0.0047(6)
C18 0.0210(7) 0.0227(8) 0.0212(8) -0.0006(6) 0.0002(6) -0.0057(6)
C19 0.0163(6) 0.0183(7) 0.0189(7) 0.0007(5) 0.0024(5) -0.0020(5)
C20 0.0158(6) 0.0129(6) 0.0134(6) 0.0001(5) 0.0053(5) 0.0001(5)
C21 0.0160(6) 0.0135(6) 0.0148(6) 0.0000(5) 0.0032(5) 0.0014(5)
C22 0.0162(6) 0.0178(7) 0.0190(7) 0.0008(5) 0.0018(5) 0.0032(6)
C23 0.0202(6) 0.0152(7) 0.0184(7) 0.0008(5) 0.0033(5) 0.0043(5)
C24 0.0186(6) 0.0155(7) 0.0158(7) -0.0019(5) 0.0046(5) -0.0001(5)
C25 0.0157(6) 0.0172(7) 0.0162(7) 0.0000(5) 0.0026(5) 0.0010(5)
C26 0.0174(6) 0.0133(6) 0.0151(6) 0.0007(5) 0.0028(5) 0.0024(5)
C27 0.0247(7) 0.0168(7) 0.0222(8) -0.0033(6) 0.0044(6) 0.0047(6)
O2 0.0318(8) 0.0650(12) 0.0747(13) 0.0166(8) 0.0149(8) 0.0380(10)
C28 0.0411(11) 0.0494(13) 0.0270(10) -0.0042(9) 0.0097(8) -0.0033(9)
C29 0.0239(8) 0.0400(11) 0.0266(9) 0.0040(7) 0.0105(7) 0.0133(8)
C30 0.0570(14) 0.0432(13) 0.0313(11) -0.0085(11) 0.0107(10) -0.0021(9)

loop_
_atom_type_symbol
_atom_type_description
_atom_type_scat_dispersion_real
_atom_type_scat_dispersion_imag
_atom_type_scat_source
C C 0.0033 0.0016 'International Tables Vol C Tables 4.2.6.8 and 6.1.1.4'
H H 0.0000 0.0000 'International Tables Vol C Tables 4.2.6.8 and 6.1.1.4'
N N 0.0061 0.0033 'International Tables Vol C Tables 4.2.6.8 and 6.1.1.4'
O O 0.0106 0.0060 'International Tables Vol C Tables 4.2.6.8 and 6.1.1.4'
P P 0.1023 0.0942 'International Tables Vol C Tables 4.2.6.8 and 6.1.1.4'
S S 0.1246 0.1234 'International Tables Vol C Tables 4.2.6.8 and 6.1.1.4'
Br Br -0.2901 2.4595 'International Tables Vol C Tables 4.2.6.8 and 6.1.1.4'
Pd Pd -0.9988 1.0072 'International Tables Vol C Tables 4.2.6.8 and 6.1.1.4'

loop_
_geom_angle_atom_site_label_1
_geom_angle_atom_site_label_2
_geom_angle_atom_site_label_3
_geom_angle
_geom_angle_publ_flag
N1 Pd1 P1 90.13(3) y
N1 Pd1 S1 83.90(3) y
P1 Pd1 S1 165.537(15) y
N1 Pd1 Br1 173.90(3) y
P1 Pd1 Br1 93.172(10) y
S1 Pd1 Br1 94.023(10) y
C20 S1 Pd1 94.29(5) ?
C7 P1 C8 105.74(7) ?
C7 P1 C14 106.17(7) ?
C8 P1 C14 105.63(7) ?
C7 P1 Pd1 110.66(5) ?
C8 P1 Pd1 121.60(5) ?
C14 P1 Pd1 106.00(5) ?
C24 O1 C27 117.48(12) ?
C1 N1 N2 111.94(11) ?
C1 N1 Pd1 128.05(10) ?
N2 N1 Pd1 119.82(8) ?
C20 N2 N1 114.64(12) ?
C20 N3 C21 130.61(12) ?
C20 N3 H1N3 115.7(13) ?
C21 N3 H1N3 113.7(13) ?
N1 C1 C2 129.27(13) ?
N1 C1 H1A 115.4 ?
C2 C1 H1A 115.4 ?
C3 C2 C7 118.33(13) ?
C3 C2 C1 114.81(12) ?
C7 C2 C1 126.86(12) ?
C4 C3 C2 121.49(14) ?
C4 C3 H3A 119.3 ?
C2 C3 H3A 119.3 ?
C5 C4 C3 119.80(13) ?
C5 C4 H4A 120.1 ?
C3 C4 H4A 120.1 ?
C4 C5 C6 119.85(14) ?
C4 C5 H5A 120.1 ?
C6 C5 H5A 120.1 ?
C5 C6 C7 120.90(14) ?
C5 C6 H6A 119.6 ?
C7 C6 H6A 119.6 ?
C6 C7 C2 119.60(13) ?
C6 C7 P1 121.37(11) ?
C2 C7 P1 119.02(11) ?
C13 C8 C9 120.06(14) ?
C13 C8 P1 121.13(12) ?
C9 C8 P1 118.81(11) ?
C10 C9 C8 119.56(14) ?
C10 C9 H9A 120.2 ?
C8 C9 H9A 120.2 ?
C9 C10 C11 120.39(15) ?
C9 C10 H10A 119.8 ?
C11 C10 H10A 119.8 ?
C12 C11 C10 120.00(14) ?
C12 C11 H11A 120.0 ?
C10 C11 H11A 120.0 ?
C11 C12 C13 120.04(15) ?
C11 C12 H12A 120.0 ?
C13 C12 H12A 120.0 ?
C8 C13 C12 119.93(15) ?
C8 C13 H13A 120.0 ?
C12 C13 H13A 120.0 ?
C19 C14 C15 119.75(14) ?
C19 C14 P1 122.61(11) ?
C15 C14 P1 117.64(11) ?
C16 C15 C14 120.30(14) ?
C16 C15 H15A 119.9 ?
C14 C15 H15A 119.9 ?
C15 C16 C17 119.83(14) ?
C15 C16 H16A 120.1 ?
C17 C16 H16A 120.1 ?
C18 C17 C16 120.15(15) ?
C18 C17 H17A 119.9 ?
C16 C17 H17A 119.9 ?
C17 C18 C19 120.47(14) ?
C17 C18 H18A 119.8 ?
C19 C18 H18A 119.8 ?
C18 C19 C14 119.49(14) ?
C18 C19 H19A 120.3 ?
C14 C19 H19A 120.3 ?
N2 C20 N3 119.24(13) ?
N2 C20 S1 125.67(11) ?
N3 C20 S1 115.09(10) ?
C22 C21 C26 118.78(13) ?
C22 C21 N3 116.77(13) ?
C26 C21 N3 124.40(13) ?
C21 C22 C23 121.41(14) ?
C21 C22 H22A 119.3 ?
C23 C22 H22A 119.3 ?
C24 C23 C22 119.45(14) ?
C24 C23 H23A 120.3 ?
C22 C23 H23A 120.3 ?
O1 C24 C23 125.66(14) ?
O1 C24 C25 115.03(13) ?
C23 C24 C25 119.31(14) ?
C26 C25 C24 121.57(13) ?
C26 C25 H25A 119.2 ?
C24 C25 H25A 119.2 ?
C25 C26 C21 119.47(14) ?
C25 C26 H26A 120.3 ?
C21 C26 H26A 120.3 ?
O1 C27 H27A 109.5 ?
O1 C27 H27B 109.5 ?
H27A C27 H27B 109.5 ?
O1 C27 H27C 109.5 ?
H27A C27 H27C 109.5 ?
H27B C27 H27C 109.5 ?
C29 C28 H28A 109.5 ?
C29 C28 H28B 109.5 ?
H28A C28 H28B 109.5 ?
C29 C28 H28C 109.5 ?
H28A C28 H28C 109.5 ?
H28B C28 H28C 109.5 ?
O2 C29 C30 121.9(2) ?
O2 C29 C28 121.5(2) ?
C30 C29 C28 116.55(18) ?
C29 C30 H30A 109.5 ?
C29 C30 H30B 109.5 ?
H30A C30 H30B 109.5 ?
C29 C30 H30C 109.5 ?
H30A C30 H30C 109.5 ?
H30B C30 H30C 109.5 ?

loop_
_geom_bond_atom_site_label_1
_geom_bond_atom_site_label_2
_geom_bond_distance
_geom_bond_publ_flag
Pd1 N1 2.0243(12) y
Pd1 P1 2.2470(4) y
Pd1 S1 2.3260(4) y
Pd1 Br1 2.42015(17) y
S1 C20 1.7547(14) ?
P1 C7 1.8037(14) ?
P1 C8 1.8109(15) ?
P1 C14 1.8115(15) ?
O1 C24 1.3722(18) ?
O1 C27 1.4203(19) ?
N1 C1 1.2971(17) ?
N1 N2 1.3945(17) ?
N2 C20 1.3075(18) ?
N3 C20 1.3610(19) ?
N3 C21 1.4202(19) ?
N3 H1N3 0.836(19) ?
C1 C2 1.462(2) ?
C1 H1A 0.9500 ?
C2 C3 1.4040(19) ?
C2 C7 1.413(2) ?
C3 C4 1.387(2) ?
C3 H3A 0.9500 ?
C4 C5 1.387(2) ?
C4 H4A 0.9500 ?
C5 C6 1.392(2) ?
C5 H5A 0.9500 ?
C6 C7 1.397(2) ?
C6 H6A 0.9500 ?
C8 C13 1.392(2) ?
C8 C9 1.397(2) ?
C9 C10 1.387(2) ?
C9 H9A 0.9500 ?
C10 C11 1.394(2) ?
C10 H10A 0.9500 ?
C11 C12 1.383(2) ?
C11 H11A 0.9500 ?
C12 C13 1.395(2) ?
C12 H12A 0.9500 ?
C13 H13A 0.9500 ?
C14 C19 1.394(2) ?
C14 C15 1.400(2) ?
C15 C16 1.385(2) ?
C15 H15A 0.9500 ?
C16 C17 1.390(2) ?
C16 H16A 0.9500 ?
C17 C18 1.386(2) ?
C17 H17A 0.9500 ?
C18 C19 1.393(2) ?
C18 H18A 0.9500 ?
C19 H19A 0.9500 ?
C21 C22 1.393(2) ?
C21 C26 1.4035(19) ?
C22 C23 1.394(2) ?
C22 H22A 0.9500 ?
C23 C24 1.389(2) ?
C23 H23A 0.9500 ?
C24 C25 1.391(2) ?
C25 C26 1.384(2) ?
C25 H25A 0.9500 ?
C26 H26A 0.9500 ?
C27 H27A 0.9800 ?
C27 H27B 0.9800 ?
C27 H27C 0.9800 ?
O2 C29 1.211(2) ?
C28 C29 1.489(3) ?
C28 H28A 0.9800 ?
C28 H28B 0.9800 ?
C28 H28C 0.9800 ?
C29 C30 1.489(3) ?
C30 H30A 0.9800 ?
C30 H30B 0.9800 ?
C30 H30C 0.9800 ?

loop_
_geom_hbond_atom_site_label_D
_geom_hbond_atom_site_label_H
_geom_hbond_atom_site_label_A
_geom_hbond_site_symmetry_A
_geom_hbond_distance_DH
_geom_hbond_distance_HA
_geom_hbond_distance_DA
_geom_hbond_angle_DHA
_geom_hbond_publ_flag
C26 H26A N2 . 0.95 2.29 2.890(2) 121 yes
C3 H3A Br1 1_655 0.95 2.87 3.5520(14) 129 yes
C9 H9A O2 2_646 0.95 2.58 3.318(2) 135 yes

loop_
_geom_torsion_atom_site_label_1
_geom_torsion_atom_site_label_2
_geom_torsion_atom_site_label_3
_geom_torsion_atom_site_label_4
_geom_torsion
N1 Pd1 S1 C20 -8.51(6)
P1 Pd1 S1 C20 57.59(7)
Br1 Pd1 S1 C20 177.24(5)
N1 Pd1 P1 C7 -38.54(6)
S1 Pd1 P1 C7 -103.92(7)
Br1 Pd1 P1 C7 136.33(5)
N1 Pd1 P1 C8 -163.47(7)
S1 Pd1 P1 C8 131.15(7)
Br1 Pd1 P1 C8 11.40(6)
N1 Pd1 P1 C14 76.16(6)
S1 Pd1 P1 C14 10.78(8)
Br1 Pd1 P1 C14 -108.97(5)
P1 Pd1 N1 C1 31.57(12)
S1 Pd1 N1 C1 -161.62(13)
P1 Pd1 N1 N2 -153.83(10)
S1 Pd1 N1 N2 12.97(9)
C1 N1 N2 C20 163.04(13)
Pd1 N1 N2 C20 -12.37(16)
N2 N1 C1 C2 179.29(14)
Pd1 N1 C1 C2 -5.8(2)
N1 C1 C2 C3 162.00(15)
N1 C1 C2 C7 -19.1(3)
C7 C2 C3 C4 1.1(2)
C1 C2 C3 C4 -179.93(14)
C2 C3 C4 C5 -1.7(2)
C3 C4 C5 C6 0.7(2)
C4 C5 C6 C7 1.0(2)
C5 C6 C7 C2 -1.6(2)
C5 C6 C7 P1 179.50(12)
C3 C2 C7 C6 0.6(2)
C1 C2 C7 C6 -178.32(14)
C3 C2 C7 P1 179.52(11)
C1 C2 C7 P1 0.6(2)
C8 P1 C7 C6 -16.37(14)
C14 P1 C7 C6 95.55(13)
Pd1 P1 C7 C6 -149.86(11)
C8 P1 C7 C2 164.69(11)
C14 P1 C7 C2 -83.39(12)
Pd1 P1 C7 C2 31.20(13)
C7 P1 C8 C13 114.45(12)
C14 P1 C8 C13 2.16(13)
Pd1 P1 C8 C13 -118.39(11)
C7 P1 C8 C9 -65.12(12)
C14 P1 C8 C9 -177.42(11)
Pd1 P1 C8 C9 62.03(12)
C13 C8 C9 C10 -1.6(2)
P1 C8 C9 C10 177.93(11)
C8 C9 C10 C11 1.1(2)
C9 C10 C11 C12 0.2(2)
C10 C11 C12 C13 -1.1(2)
C9 C8 C13 C12 0.8(2)
P1 C8 C13 C12 -178.73(11)
C11 C12 C13 C8 0.5(2)
C7 P1 C14 C19 -9.13(15)
C8 P1 C14 C19 102.87(13)
Pd1 P1 C14 C19 -126.86(12)
C7 P1 C14 C15 171.21(11)
C8 P1 C14 C15 -76.79(13)
Pd1 P1 C14 C15 53.48(12)
C19 C14 C15 C16 -1.0(2)
P1 C14 C15 C16 178.68(12)
C14 C15 C16 C17 0.6(2)
C15 C16 C17 C18 0.1(3)
C16 C17 C18 C19 -0.4(3)
C17 C18 C19 C14 0.1(3)
C15 C14 C19 C18 0.6(2)
P1 C14 C19 C18 -179.03(12)
N1 N2 C20 N3 -177.19(12)
N1 N2 C20 S1 2.55(19)
C21 N3 C20 N2 6.7(2)
C21 N3 C20 S1 -173.09(13)
Pd1 S1 C20 N2 6.11(13)
Pd1 S1 C20 N3 -174.14(10)
C20 N3 C21 C22 -175.16(15)
C20 N3 C21 C26 7.3(3)
C26 C21 C22 C23 0.0(2)
N3 C21 C22 C23 -177.65(14)
C21 C22 C23 C24 1.0(2)
C27 O1 C24 C23 5.6(2)
C27 O1 C24 C25 -175.06(14)
C22 C23 C24 O1 178.40(15)
C22 C23 C24 C25 -0.9(2)
O1 C24 C25 C26 -179.49(14)
C23 C24 C25 C26 -0.1(2)
C24 C25 C26 C21 1.1(2)
C22 C21 C26 C25 -1.0(2)
N3 C21 C26 C25 176.44(14)
